data_4030563
loop_
_publ_author_name
'Rao, H. Surya Prakash'
'Rao, A. Veera Bhadra'

_publ_section_title
;
 Copper-Catalyzed C(sp(3))-OH Cleavage with Concomitant C-C Coupling:
 Synthesis of 3-Substituted Isoindolinones.
;
_journal_issue 3
_journal_name_full 'The Journal of organic chemistry'
_journal_page_first 1506
_journal_page_last 1516
_journal_paper_doi 10.1021/jo502446k
_journal_volume 80
_journal_year 2015
_chemical_formula_moiety 'C21 H16 N2 O3'
_chemical_formula_sum 'C21 H16 N2 O3'
_chemical_formula_weight 344.36
_chemical_name_systematic
;
 ? 
;
_space_group_crystal_system triclinic
_space_group_IT_number 2
_space_group_name_Hall '-P 1'
_space_group_name_H-M_alt 'P -1'
_symmetry_space_group_name_Hall '-P 1'
_symmetry_space_group_name_H-M 'P -1'
_atom_sites_solution_hydrogens geom
_atom_sites_solution_primary direct
_atom_sites_solution_secondary difmap
_audit_creation_date 2014-01-23
_audit_creation_method
;
  Olex2 1.2-ac2
  (compiled 2012.03.27 svn.r2268, GUI svn.r4156)
;
_cell_angle_alpha 93.217(6)
_cell_angle_beta 105.398(7)
_cell_angle_gamma 93.602(5)
_cell_formula_units_Z 2
_cell_length_a 7.4641(5)
_cell_length_b 10.1247(6)
_cell_length_c 11.5543(10)
_cell_measurement_reflns_used 2821
_cell_measurement_temperature 298
_cell_measurement_theta_max 29.0234
_cell_measurement_theta_min 4.0256
_cell_volume 837.76(11)
_computing_cell_refinement
;
CrysAlisPro, Agilent Technologies,
Version 1.171.36.21 (release 14-08-2012 CrysAlis171 .NET)
(compiled Sep 14 2012,17:21:16)
;
_computing_data_collection
;
CrysAlisPro, Agilent Technologies,
Version 1.171.36.21 (release 14-08-2012 CrysAlis171 .NET)
(compiled Sep 14 2012,17:21:16)
;
_computing_data_reduction
;
CrysAlisPro, Agilent Technologies,
Version 1.171.36.21 (release 14-08-2012 CrysAlis171 .NET)
(compiled Sep 14 2012,17:21:16)
;
_computing_molecular_graphics
;
O. V. Dolomanov, L. J. Bourhis, R. J. Gildea, J. A. K. Howard and H. Puschmann,
OLEX2: a complete structure solution, refinement and analysis program.
J. Appl. Cryst. (2009). 42, 339-341.
;
_computing_publication_material
;
O. V. Dolomanov, L. J. Bourhis, R. J. Gildea, J. A. K. Howard and H. Puschmann,
OLEX2: a complete structure solution, refinement and analysis program.
J. Appl. Cryst. (2009). 42, 339-341.
;
_computing_structure_refinement
;
SHELXL, G.M. Sheldrick, Acta Cryst.
(2008). A64, 112-122
;
_computing_structure_solution
;
SHELXS, G.M. Sheldrick, Acta Cryst.
(2008). A64, 112-122
;
_diffrn_ambient_temperature 298
_diffrn_detector_area_resol_mean 15.9821
_diffrn_measured_fraction_theta_full 0.9916
_diffrn_measured_fraction_theta_max 0.9422
_diffrn_measurement_details
;
  1 omega  -24.00    6.00   1.0000   12.0000
omega____ theta____ kappa____ phi______ frames
    -      -17.4960  -99.0000  -90.0000 30

  2 omega  -20.00   24.00   1.0000   12.0000
omega____ theta____ kappa____ phi______ frames
    -      -17.4960  -99.0000   30.0000 44

  3 omega  -47.00  -20.00   1.0000   12.0000
omega____ theta____ kappa____ phi______ frames
    -      -17.4960   19.0000  -30.0000 27

  4 omega    1.00   54.00   1.0000   12.0000
omega____ theta____ kappa____ phi______ frames
    -      -17.4960   19.0000  -30.0000 53

  5 omega  -90.00  -17.00   1.0000   12.0000
omega____ theta____ kappa____ phi______ frames
    -      -17.4960  -37.0000  150.0000 73

  6 omega  -15.00   23.00   1.0000   12.0000
omega____ theta____ kappa____ phi______ frames
    -      -17.4960  -99.0000  120.0000 38

  7 omega  -93.00  -61.00   1.0000   12.0000
omega____ theta____ kappa____ phi______ frames
    -      -17.4960 -178.0000   60.0000 32

  8 omega  -93.00  -57.00   1.0000   12.0000
omega____ theta____ kappa____ phi______ frames
    -      -17.4960 -178.0000   90.0000 36

  9 omega  -86.00  -47.00   1.0000   12.0000
omega____ theta____ kappa____ phi______ frames
    -      -17.4960  -57.0000  -90.0000 39

 10 omega  -27.00   -1.00   1.0000   12.0000
omega____ theta____ kappa____ phi______ frames
    -      -17.4960  -57.0000  -90.0000 26

 11 omega  -43.00   53.00   1.0000   12.0000
omega____ theta____ kappa____ phi______ frames
    -      -17.4960   77.0000   30.0000 96

 12 omega  -77.00  -48.00   1.0000   12.0000
omega____ theta____ kappa____ phi______ frames
    -      -17.4960 -178.0000   30.0000 29

 13 omega  -90.00  -58.00   1.0000   12.0000
omega____ theta____ kappa____ phi______ frames
    -      -17.4960  -19.0000  -30.0000 32
;
_diffrn_measurement_device_type 'Xcalibur, Eos'
_diffrn_measurement_method '\w scans'
_diffrn_orient_matrix_UB_11 -0.0220544000
_diffrn_orient_matrix_UB_12 -0.0685583000
_diffrn_orient_matrix_UB_13 0.0025845000
_diffrn_orient_matrix_UB_21 -0.0118695000
_diffrn_orient_matrix_UB_22 0.0125675000
_diffrn_orient_matrix_UB_23 0.0581660000
_diffrn_orient_matrix_UB_31 -0.0953374000
_diffrn_orient_matrix_UB_32 0.0083756000
_diffrn_orient_matrix_UB_33 -0.0255774000
_diffrn_radiation_monochromator graphite
_diffrn_radiation_type 'Mo K\a'
_diffrn_radiation_wavelength 0.7107
_diffrn_reflns_av_R_equivalents 0.0243
_diffrn_reflns_av_unetI/netI 0.0344
_diffrn_reflns_limit_h_max 9
_diffrn_reflns_limit_h_min -10
_diffrn_reflns_limit_k_max 13
_diffrn_reflns_limit_k_min -12
_diffrn_reflns_limit_l_max 15
_diffrn_reflns_limit_l_min -14
_diffrn_reflns_number 9208
_diffrn_reflns_theta_full 29.20
_diffrn_reflns_theta_max 29.20
_diffrn_reflns_theta_min 4.04
_diffrn_source 'Enhance (Mo) X-ray Source'
_exptl_absorpt_coefficient_mu 0.093
_exptl_absorpt_correction_T_max 1.00000
_exptl_absorpt_correction_T_min 0.98246
_exptl_absorpt_correction_type multi-scan
_exptl_absorpt_process_details
;
CrysAlisPro, Agilent Technologies,
Version 1.171.36.21 (release 14-08-2012 CrysAlis171 .NET)
(compiled Sep 14 2012,17:21:16)
Empirical absorption correction using spherical harmonics,
 implemented in SCALE3 ABSPACK scaling algorithm.
;
_exptl_crystal_colour colourless
_exptl_crystal_colour_primary colourless
_exptl_crystal_density_diffrn 1.365
_exptl_crystal_density_method 'not measured'
_exptl_crystal_description block
_exptl_crystal_F_000 360
_exptl_crystal_size_max 0.5
_exptl_crystal_size_mid 0.4
_exptl_crystal_size_min 0.25
_refine_diff_density_max 0.195
_refine_diff_density_min -0.192
_refine_diff_density_rms 0.031
_refine_ls_extinction_coef 0.059(5)
_refine_ls_extinction_expression Fc^*^=kFc[1+0.001xFc^2^\l^3^/sin(2\q)]^-1/4^
_refine_ls_extinction_method SHELXL
_refine_ls_goodness_of_fit_ref 1.051
_refine_ls_hydrogen_treatment mixed
_refine_ls_matrix_type full
_refine_ls_number_parameters 300
_refine_ls_number_reflns 3903
_refine_ls_number_restraints 0
_refine_ls_restrained_S_all 1.051
_refine_ls_R_factor_all 0.0620
_refine_ls_R_factor_gt 0.0400
_refine_ls_shift/su_max 0.000
_refine_ls_shift/su_mean 0.000
_refine_ls_structure_factor_coef Fsqd
_refine_ls_weighting_details 'calc w=1/[\s^2^(Fo^2^)+(0.0391P)^2^+0.1014P] where P=(Fo^2^+2Fc^2^)/3'
_refine_ls_weighting_scheme calc
_refine_ls_wR_factor_gt 0.0891
_refine_ls_wR_factor_ref 0.0988
_reflns_number_gt 2820
_reflns_number_total 3903
_reflns_threshold_expression >2sigma(I)
_cod_data_source_file jo502446k_si_002.cif
_cod_data_source_block hsp-av-iii-181
_cod_depositor_comments 'Adding full bibliography for 4030563.cif.'
_cod_original_cell_volume 837.77(11)
_cod_database_code 4030563
_chemical_oxdiff_formula 'C21 H16 N2 O3'
_chemical_oxdiff_usercomment '298K, COLORLESS BLOCK, 0.5 0.4 0.25'
_reflns_odcompleteness_completeness 99.16
_reflns_odcompleteness_iscentric 1
_reflns_odcompleteness_theta 26.32

loop_
_space_group_symop_id
_space_group_symop_operation_xyz
1 'x, y, z'
2 '-x, -y, -z'

loop_
_atom_site_label
_atom_site_type_symbol
_atom_site_fract_x
_atom_site_fract_y
_atom_site_fract_z
_atom_site_U_iso_or_equiv
_atom_site_adp_type
_atom_site_occupancy
_atom_site_symmetry_multiplicity
_atom_site_calc_flag
C1 C 0.17772(16) 0.67575(11) 0.03535(12) 0.0299(3) Uani 1 1 d
N2 N 0.41738(14) 0.74672(10) 0.22680(10) 0.0336(3) Uani 1 1 d
C3 C 0.26541(18) 0.56133(12) 0.01863(13) 0.0356(3) Uani 1 1 d
O4 O 0.36224(14) 0.57473(10) 0.33857(10) 0.0516(3) Uani 1 1 d
N5 N -0.06240(16) 0.82597(12) -0.05416(12) 0.0456(3) Uani 1 1 d
C6 C 0.53744(16) 0.98422(12) 0.24286(12) 0.0323(3) Uani 1 1 d
O3 O -0.12979(16) 0.83657(12) 0.03151(12) 0.0645(4) Uani 1 1 d
C8 C 0.57064(17) 0.84019(12) 0.21834(12) 0.0310(3) Uani 1 1 d
C9 C 0.46790(18) 0.65939(12) 0.31379(12) 0.0347(3) Uani 1 1 d
C10 C 0.73204(17) 0.79537(12) 0.31384(11) 0.0321(3) Uani 1 1 d
C11 C 0.04412(17) 0.71033(12) -0.06477(12) 0.0338(3) Uani 1 1 d
C12 C 0.22605(18) 0.75441(13) 0.15660(13) 0.0353(3) Uani 1 1 d
C13 C -0.0016(2) 0.63908(15) -0.17555(14) 0.0423(3) Uani 1 1 d
C14 C 0.67034(17) 0.69033(12) 0.36867(12) 0.0333(3) Uani 1 1 d
C15 C 0.0864(2) 0.52550(15) -0.18801(14) 0.0441(4) Uani 1 1 d
C16 C 0.2191(2) 0.48710(14) -0.09131(14) 0.0421(3) Uani 1 1 d
C17 C 0.7896(2) 0.63300(15) 0.46350(13) 0.0421(3) Uani 1 1 d
C18 C 0.4641(2) 1.02061(15) 0.33674(14) 0.0452(4) Uani 1 1 d
O2 O -0.08038(18) 0.90387(12) -0.13249(12) 0.0719(4) Uani 1 1 d
C20 C 0.91544(19) 0.84861(16) 0.35194(15) 0.0451(4) Uani 1 1 d
C21 C 0.5857(2) 1.08045(15) 0.17405(18) 0.0526(4) Uani 1 1 d
C22 C 0.9727(2) 0.68558(17) 0.50042(15) 0.0515(4) Uani 1 1 d
C23 C 0.4413(3) 1.15283(18) 0.36245(18) 0.0619(5) Uani 1 1 d
C24 C 0.5624(3) 1.21248(17) 0.1999(2) 0.0716(6) Uani 1 1 d
C25 C 0.4923(2) 1.24878(16) 0.2942(2) 0.0692(6) Uani 1 1 d
C26 C 1.0344(2) 0.79146(18) 0.44638(16) 0.0541(4) Uani 1 1 d
H3 H 0.3588(19) 0.5335(13) 0.0877(13) 0.039(4) Uiso 1 1 d
H12A H 0.2089(18) 0.8475(15) 0.1462(13) 0.040(4) Uiso 1 1 d
H12B H 0.143(2) 0.7180(14) 0.2055(13) 0.042(4) Uiso 1 1 d
H8 H 0.5899(18) 0.8290(13) 0.1376(14) 0.038(4) Uiso 1 1 d
H15 H 0.053(2) 0.4731(16) -0.2645(16) 0.056(5) Uiso 1 1 d
H13 H -0.099(2) 0.6683(16) -0.2410(16) 0.060(5) Uiso 1 1 d
H18 H 0.428(2) 0.9519(16) 0.3842(15) 0.057(5) Uiso 1 1 d
H17 H 0.741(2) 0.5594(16) 0.5018(15) 0.052(4) Uiso 1 1 d
H16 H 0.279(2) 0.4073(16) -0.0987(15) 0.054(4) Uiso 1 1 d
H20 H 0.957(2) 0.9242(17) 0.3157(15) 0.060(5) Uiso 1 1 d
H22 H 1.062(2) 0.6490(16) 0.5667(16) 0.059(5) Uiso 1 1 d
H25 H 0.475(3) 1.336(2) 0.3133(19) 0.087(6) Uiso 1 1 d
H23 H 0.390(3) 1.1740(19) 0.4293(19) 0.079(6) Uiso 1 1 d
H21 H 0.638(3) 1.0514(18) 0.1056(18) 0.076(6) Uiso 1 1 d
H26 H 1.162(3) 0.8309(16) 0.4743(16) 0.062(5) Uiso 1 1 d
H24 H 0.597(3) 1.283(2) 0.1493(19) 0.091(7) Uiso 1 1 d

loop_
_atom_site_aniso_label
_atom_site_aniso_U_11
_atom_site_aniso_U_22
_atom_site_aniso_U_33
_atom_site_aniso_U_23
_atom_site_aniso_U_13
_atom_site_aniso_U_12
C1 0.0272(6) 0.0282(6) 0.0333(7) 0.0004(5) 0.0076(5) -0.0008(4)
N2 0.0341(6) 0.0285(5) 0.0334(6) 0.0010(4) 0.0008(5) 0.0032(4)
C3 0.0371(7) 0.0305(6) 0.0385(8) 0.0018(6) 0.0089(6) 0.0037(5)
O4 0.0537(6) 0.0409(6) 0.0581(7) 0.0125(5) 0.0107(5) -0.0020(5)
N5 0.0338(6) 0.0429(7) 0.0513(8) 0.0015(6) -0.0046(6) 0.0078(5)
C6 0.0290(6) 0.0303(6) 0.0339(7) 0.0017(5) 0.0017(5) 0.0041(5)
O3 0.0519(7) 0.0733(8) 0.0700(9) -0.0066(6) 0.0175(6) 0.0246(6)
C8 0.0347(7) 0.0323(6) 0.0260(7) 0.0010(5) 0.0074(5) 0.0063(5)
C9 0.0434(7) 0.0278(6) 0.0317(7) -0.0006(5) 0.0077(6) 0.0063(5)
C10 0.0345(7) 0.0339(6) 0.0277(7) -0.0031(5) 0.0076(5) 0.0112(5)
C11 0.0283(6) 0.0333(6) 0.0383(8) 0.0028(6) 0.0070(5) 0.0004(5)
C12 0.0332(7) 0.0318(7) 0.0369(8) -0.0028(6) 0.0030(6) 0.0063(5)
C13 0.0379(7) 0.0518(8) 0.0331(8) 0.0017(6) 0.0041(6) -0.0027(6)
C14 0.0387(7) 0.0319(6) 0.0293(7) -0.0022(5) 0.0080(5) 0.0117(5)
C15 0.0473(8) 0.0471(8) 0.0367(8) -0.0095(7) 0.0149(7) -0.0086(6)
C16 0.0469(8) 0.0312(7) 0.0506(9) -0.0059(6) 0.0197(7) 0.0004(6)
C17 0.0504(9) 0.0439(8) 0.0329(8) 0.0043(6) 0.0086(6) 0.0197(6)
C18 0.0612(9) 0.0405(8) 0.0334(8) 0.0012(6) 0.0091(7) 0.0167(7)
O2 0.0775(9) 0.0532(7) 0.0749(9) 0.0208(7) -0.0032(7) 0.0186(6)
C20 0.0355(8) 0.0512(9) 0.0479(9) 0.0022(7) 0.0095(7) 0.0068(6)
C21 0.0456(9) 0.0441(8) 0.0739(12) 0.0170(8) 0.0235(8) 0.0029(6)
C22 0.0470(9) 0.0671(10) 0.0379(9) 0.0050(8) 0.0018(7) 0.0264(8)
C23 0.0702(11) 0.0545(10) 0.0518(11) -0.0148(8) -0.0009(9) 0.0279(8)
C24 0.0570(11) 0.0377(9) 0.1217(19) 0.0233(11) 0.0246(11) -0.0016(7)
C25 0.0526(10) 0.0291(8) 0.1062(17) -0.0088(9) -0.0114(10) 0.0084(7)
C26 0.0330(8) 0.0711(11) 0.0531(10) -0.0021(8) 0.0022(7) 0.0114(7)

loop_
_atom_type_symbol
_atom_type_description
_atom_type_scat_dispersion_real
_atom_type_scat_dispersion_imag
_atom_type_scat_source
C C 0.0033 0.0016 'International Tables Vol C Tables 4.2.6.8 and 6.1.1.4'
H H 0.0000 0.0000 'International Tables Vol C Tables 4.2.6.8 and 6.1.1.4'
N N 0.0061 0.0033 'International Tables Vol C Tables 4.2.6.8 and 6.1.1.4'
O O 0.0106 0.0060 'International Tables Vol C Tables 4.2.6.8 and 6.1.1.4'

loop_
_geom_angle_atom_site_label_1
_geom_angle_atom_site_label_2
_geom_angle_atom_site_label_3
_geom_angle
C3 C1 C12 121.00(11)
C11 C1 C3 115.79(12)
C11 C1 C12 123.21(11)
C9 N2 C8 114.01(10)
C9 N2 C12 123.11(11)
C12 N2 C8 122.66(10)
C1 C3 H3 117.8(8)
C16 C3 C1 121.38(13)
C16 C3 H3 120.8(8)
O3 N5 C11 118.02(12)
O2 N5 O3 124.25(13)
O2 N5 C11 117.72(13)
C18 C6 C8 120.18(12)
C21 C6 C8 120.34(13)
C21 C6 C18 119.45(13)
N2 C8 C6 113.28(10)
N2 C8 C10 101.35(10)
N2 C8 H8 109.7(8)
C6 C8 H8 108.5(8)
C10 C8 C6 112.13(11)
C10 C8 H8 111.8(8)
N2 C9 C14 105.85(11)
O4 C9 N2 125.29(12)
O4 C9 C14 128.86(12)
C14 C10 C8 109.77(11)
C14 C10 C20 121.00(12)
C20 C10 C8 129.15(13)
C1 C11 N5 119.67(12)
C13 C11 C1 123.69(12)
C13 C11 N5 116.60(12)
C1 C12 H12A 110.4(9)
C1 C12 H12B 108.8(8)
N2 C12 C1 113.59(10)
N2 C12 H12A 106.9(8)
N2 C12 H12B 107.0(8)
H12A C12 H12B 110.1(11)
C11 C13 H13 119.0(10)
C15 C13 C11 118.77(14)
C15 C13 H13 122.2(10)
C10 C14 C9 109.01(11)
C10 C14 C17 121.70(13)
C17 C14 C9 129.24(13)
C13 C15 H15 119.7(9)
C16 C15 C13 119.60(14)
C16 C15 H15 120.7(9)
C3 C16 H16 119.1(10)
C15 C16 C3 120.76(13)
C15 C16 H16 120.2(10)
C14 C17 H17 119.7(9)
C22 C17 C14 117.09(15)
C22 C17 H17 123.2(9)
C6 C18 C23 120.20(16)
C6 C18 H18 119.1(9)
C23 C18 H18 120.7(10)
C10 C20 C26 117.32(15)
C10 C20 H20 120.8(10)
C26 C20 H20 121.8(10)
C6 C21 C24 120.15(18)
C6 C21 H21 118.0(11)
C24 C21 H21 121.8(11)
C17 C22 C26 121.31(14)
C17 C22 H22 120.2(10)
C26 C22 H22 118.5(10)
C18 C23 H23 117.5(12)
C25 C23 C18 119.99(18)
C25 C23 H23 122.5(12)
C21 C24 H24 120.1(12)
C25 C24 C21 120.40(18)
C25 C24 H24 119.5(12)
C23 C25 H25 118.0(13)
C24 C25 C23 119.80(16)
C24 C25 H25 122.2(13)
C20 C26 H26 117.0(10)
C22 C26 C20 121.56(15)
C22 C26 H26 121.4(10)

loop_
_geom_bond_atom_site_label_1
_geom_bond_atom_site_label_2
_geom_bond_distance
C1 C3 1.3946(17)
C1 C11 1.3900(18)
C1 C12 1.5157(18)
N2 C8 1.4655(17)
N2 C9 1.3691(16)
N2 C12 1.4524(16)
C3 C16 1.388(2)
C3 H3 0.978(15)
O4 C9 1.2252(16)
N5 O3 1.2263(17)
N5 C11 1.4733(17)
N5 O2 1.2198(17)
C6 C8 1.5180(16)
C6 C18 1.3814(19)
C6 C21 1.381(2)
C8 C10 1.5145(17)
C8 H8 0.982(15)
C9 C14 1.4808(18)
C10 C14 1.3833(18)
C10 C20 1.385(2)
C11 C13 1.3816(19)
C12 H12A 0.969(14)
C12 H12B 1.011(15)
C13 C15 1.379(2)
C13 H13 0.973(17)
C14 C17 1.3957(18)
C15 C16 1.375(2)
C15 H15 0.969(17)
C16 H16 0.958(16)
C17 C22 1.381(2)
C17 H17 0.986(16)
C18 C23 1.386(2)
C18 H18 0.978(17)
C20 C26 1.391(2)
C20 H20 0.966(17)
C21 C24 1.385(2)
C21 H21 1.01(2)
C22 C26 1.385(2)
C22 H22 0.978(17)
C23 C25 1.382(3)
C23 H23 0.97(2)
C24 C25 1.369(3)
C24 H24 1.01(2)
C25 H25 0.93(2)
C26 H26 0.972(18)

loop_
_geom_torsion_atom_site_label_1
_geom_torsion_atom_site_label_2
_geom_torsion_atom_site_label_3
_geom_torsion_atom_site_label_4
_geom_torsion
C1 C3 C16 C15 0.9(2)
C1 C11 C13 C15 1.5(2)
N2 C8 C10 C14 -0.85(13)
N2 C8 C10 C20 -177.51(13)
N2 C9 C14 C10 0.79(13)
N2 C9 C14 C17 178.14(12)
C3 C1 C11 N5 177.03(11)
C3 C1 C11 C13 -0.55(19)
C3 C1 C12 N2 30.06(17)
O4 C9 C14 C10 -178.92(13)
O4 C9 C14 C17 -1.6(2)
N5 C11 C13 C15 -176.20(13)
C6 C8 C10 C14 120.27(12)
C6 C8 C10 C20 -56.40(18)
C6 C18 C23 C25 -0.1(2)
C6 C21 C24 C25 0.3(3)
O3 N5 C11 C1 -47.13(17)
O3 N5 C11 C13 130.62(14)
C8 N2 C9 O4 178.31(12)
C8 N2 C9 C14 -1.42(14)
C8 N2 C12 C1 89.50(14)
C8 C6 C18 C23 177.18(13)
C8 C6 C21 C24 -177.29(15)
C8 C10 C14 C9 0.08(13)
C8 C10 C14 C17 -177.50(11)
C8 C10 C20 C26 176.89(13)
C9 N2 C8 C6 -118.89(12)
C9 N2 C8 C10 1.42(13)
C9 N2 C12 C1 -96.33(14)
C9 C14 C17 C22 -177.15(13)
C10 C14 C17 C22 -0.10(19)
C10 C20 C26 C22 0.0(2)
C11 C1 C3 C16 -0.65(19)
C11 C1 C12 N2 -150.79(12)
C11 C13 C15 C16 -1.1(2)
C12 C1 C3 C16 178.55(12)
C12 C1 C11 N5 -2.15(19)
C12 C1 C11 C13 -179.73(13)
C12 N2 C8 C6 55.77(16)
C12 N2 C8 C10 176.08(10)
C12 N2 C9 O4 3.7(2)
C12 N2 C9 C14 -176.05(10)
C13 C15 C16 C3 0.0(2)
C14 C10 C20 C26 0.6(2)
C14 C17 C22 C26 0.7(2)
C17 C22 C26 C20 -0.6(2)
C18 C6 C8 N2 42.81(17)
C18 C6 C8 C10 -71.15(16)
C18 C6 C21 C24 0.7(2)
C18 C23 C25 C24 1.1(3)
O2 N5 C11 C1 134.07(14)
O2 N5 C11 C13 -48.18(17)
C20 C10 C14 C9 177.06(11)
C20 C10 C14 C17 -0.52(19)
C21 C6 C8 N2 -139.23(13)
C21 C6 C8 C10 106.80(15)
C21 C6 C18 C23 -0.8(2)
C21 C24 C25 C23 -1.2(3)
